data_7061502
loop_
_publ_author_name
'Bera, Biswajit'
'Mondal, Sanchaita'
'Gharami, Saswati'
'Naskar, Rahul'
'Das Saha, Krishna'
'Mondal, Tapan K.'

_publ_section_title
;
 Palladium(ii) and platinum(ii) complexes with ONN donor pincer ligand:
 synthesis, characterization and in vitro cytotoxicity study
;
_journal_issue 23
_journal_name_full 'New Journal of Chemistry'
_journal_page_first 11277
_journal_page_last 11285
_journal_paper_doi 10.1039/D2NJ01894B
_journal_volume 46
_journal_year 2022
_chemical_formula_sum 'C23 H23 Cl N4 O Pt'
_chemical_formula_weight 601.99
_space_group_crystal_system triclinic
_space_group_IT_number 2
_space_group_name_Hall '-P 1'
_space_group_name_H-M_alt 'P -1'
_atom_sites_solution_hydrogens geom
_audit_creation_method SHELXL-2016/6
_audit_update_record
;
2021-11-23 deposited with the CCDC.	2022-05-12 downloaded from the CCDC.
;
_cell_angle_alpha 76.354(3)
_cell_angle_beta 79.382(3)
_cell_angle_gamma 79.593(3)
_cell_formula_units_Z 2
_cell_length_a 8.3273(7)
_cell_length_b 10.4097(8)
_cell_length_c 13.1711(11)
_cell_measurement_reflns_used 9400
_cell_measurement_temperature 293(2)
_cell_measurement_theta_max 21.00
_cell_measurement_theta_min 2.25
_cell_volume 1079.20(15)
_computing_structure_refinement 'SHELXL-2016/6 (Sheldrick, 2016)'
_computing_structure_solution 'SHELXT 2014/5 (Sheldrick, 2014)'
_diffrn_ambient_temperature 293(2)
_diffrn_measured_fraction_theta_full 0.991
_diffrn_measured_fraction_theta_max 0.989
_diffrn_measurement_device_type 'Bruker AXS D8 Quest CMOS diffractometer'
_diffrn_measurement_method 'omega and phi scans'
_diffrn_radiation_type MoK\a
_diffrn_radiation_wavelength 0.71073
_diffrn_reflns_av_R_equivalents 0.0889
_diffrn_reflns_av_unetI/netI 0.0486
_diffrn_reflns_Laue_measured_fraction_full 0.991
_diffrn_reflns_Laue_measured_fraction_max 0.989
_diffrn_reflns_limit_h_max 10
_diffrn_reflns_limit_h_min -10
_diffrn_reflns_limit_k_max 12
_diffrn_reflns_limit_k_min -12
_diffrn_reflns_limit_l_max 16
_diffrn_reflns_limit_l_min -16
_diffrn_reflns_number 30484
_diffrn_reflns_point_group_measured_fraction_full 0.991
_diffrn_reflns_point_group_measured_fraction_max 0.989
_diffrn_reflns_theta_full 25.242
_diffrn_reflns_theta_max 25.996
_diffrn_reflns_theta_min 2.034
_diffrn_source 'sealed tube X-ray source'
_exptl_absorpt_coefficient_mu 6.647
_exptl_absorpt_correction_T_max 0.578
_exptl_absorpt_correction_T_min 0.432
_exptl_absorpt_correction_type multi-scan
_exptl_absorpt_process_details Sadabs
_exptl_crystal_colour red
_exptl_crystal_density_diffrn 1.853
_exptl_crystal_description block
_exptl_crystal_F_000 584
_exptl_crystal_size_max 0.12
_exptl_crystal_size_mid 0.09
_exptl_crystal_size_min 0.07
_refine_diff_density_max 2.244
_refine_diff_density_min -1.700
_refine_diff_density_rms 0.187
_refine_ls_extinction_method none
_refine_ls_goodness_of_fit_ref 1.036
_refine_ls_hydrogen_treatment constr
_refine_ls_matrix_type full
_refine_ls_number_parameters 265
_refine_ls_number_reflns 4191
_refine_ls_number_restraints 0
_refine_ls_restrained_S_all 1.036
_refine_ls_R_factor_all 0.0481
_refine_ls_R_factor_gt 0.0436
_refine_ls_shift/su_max 0.000
_refine_ls_shift/su_mean 0.000
_refine_ls_structure_factor_coef Fsqd
_refine_ls_weighting_details 'w=1/[\s^2^(Fo^2^)+(0.0617P)^2^+4.4724P] where P=(Fo^2^+2Fc^2^)/3'
_refine_ls_weighting_scheme calc
_refine_ls_wR_factor_gt 0.1079
_refine_ls_wR_factor_ref 0.1111
_reflns_Friedel_coverage 0.000
_reflns_number_gt 3850
_reflns_number_total 4191
_reflns_threshold_expression 'I > 2\s(I)'
_cod_data_source_file d2nj01894b2.cif
_cod_data_source_block shelx_CCDC1
_cod_depositor_comments 'Adding full bibliography for 7061501--7061502.cif.'
_cod_database_code 7061502
_shelx_shelxl_version_number 2016/6
_shelx_space_group_comment
;
The symmetry employed for this shelxl refinement is uniquely defined
by the following loop, which should always be used as a source of
symmetry information in preference to the above space-group names.
They are only intended as comments.
;

loop_
_space_group_symop_operation_xyz
'x, y, z'
'-x, -y, -z'

loop_
_atom_site_label
_atom_site_type_symbol
_atom_site_fract_x
_atom_site_fract_y
_atom_site_fract_z
_atom_site_U_iso_or_equiv
_atom_site_adp_type
_atom_site_occupancy
_atom_site_site_symmetry_order
_atom_site_calc_flag
_atom_site_refinement_flags_posn
_atom_site_refinement_flags_adp
_atom_site_refinement_flags_occupancy
_atom_site_disorder_assembly
_atom_site_disorder_group
Pt1 Pt 0.42811(3) 0.59556(3) 0.31150(2) 0.03054(12) Uani 1 1 d . . . . .
Cl1 Cl 0.1410(3) 0.6405(3) 0.3298(3) 0.0670(7) Uani 1 1 d . . . . .
N1 N 0.4303(7) 0.4132(6) 0.4072(5) 0.0291(12) Uani 1 1 d . . . . .
O1 O 0.4102(7) 0.7849(5) 0.2336(5) 0.0452(14) Uani 1 1 d . . . . .
N3 N 0.7728(7) 0.4440(6) 0.2852(6) 0.0371(15) Uani 1 1 d . . . . .
N2 N 0.6703(8) 0.5660(6) 0.2710(5) 0.0356(14) Uani 1 1 d . . . . .
C1 C 0.2917(10) 0.3850(9) 0.4769(7) 0.0424(19) Uani 1 1 d . . . . .
H1 H 0.198718 0.449647 0.474455 0.051 Uiso 1 1 calc R U . . .
C2 C 0.2802(10) 0.2680(9) 0.5503(7) 0.0437(19) Uani 1 1 d . . . . .
H2 H 0.181503 0.253450 0.594546 0.052 Uiso 1 1 calc R U . . .
C3 C 0.4171(11) 0.1733(9) 0.5570(7) 0.045(2) Uani 1 1 d . . . . .
H3 H 0.414264 0.093879 0.607227 0.054 Uiso 1 1 calc R U . . .
C4 C 0.5587(10) 0.1976(8) 0.4881(6) 0.0401(18) Uani 1 1 d . . . . .
H4 H 0.652295 0.133543 0.491149 0.048 Uiso 1 1 calc R U . . .
C5 C 0.5637(9) 0.3182(7) 0.4132(6) 0.0289(14) Uani 1 1 d . . . . .
C6 C 0.7240(9) 0.3373(8) 0.3454(6) 0.0334(16) Uani 1 1 d . . . . .
C7 C 0.8565(9) 0.2183(8) 0.3449(6) 0.0351(16) Uani 1 1 d . . . . .
C8 C 0.8397(12) 0.1141(9) 0.3024(7) 0.046(2) Uani 1 1 d . . . . .
H8 H 0.744026 0.115342 0.275044 0.055 Uiso 1 1 calc R U . . .
C9 C 0.9658(13) 0.0062(9) 0.3002(7) 0.052(2) Uani 1 1 d . . . . .
H9 H 0.954311 -0.063617 0.270420 0.062 Uiso 1 1 calc R U . . .
C10 C 1.1066(12) 0.0020(10) 0.3416(8) 0.058(3) Uani 1 1 d . . . . .
H10 H 1.190209 -0.070436 0.340726 0.069 Uiso 1 1 calc R U . . .
C11 C 1.1221(13) 0.1060(12) 0.3842(10) 0.071(3) Uani 1 1 d . . . . .
H11 H 1.216462 0.103095 0.413516 0.085 Uiso 1 1 calc R U . . .
C12 C 0.9998(11) 0.2157(10) 0.3846(9) 0.057(3) Uani 1 1 d . . . . .
H12 H 1.014166 0.287175 0.411445 0.069 Uiso 1 1 calc R U . . .
C13 C 0.7549(10) 0.6587(8) 0.2089(7) 0.0411(18) Uani 1 1 d . . . . .
H13 H 0.866587 0.631002 0.189142 0.049 Uiso 1 1 calc R U . . .
C14 C 0.6980(11) 0.7920(8) 0.1697(7) 0.0423(19) Uani 1 1 d . . . . .
C15 C 0.5292(11) 0.8518(8) 0.1851(6) 0.0394(18) Uani 1 1 d . . . . .
C16 C 0.4891(13) 0.9902(9) 0.1465(8) 0.052(2) Uani 1 1 d . . . . .
H16 H 0.380511 1.030278 0.160720 0.062 Uiso 1 1 calc R U . . .
C17 C 0.6064(14) 1.0687(8) 0.0879(8) 0.056(2) Uani 1 1 d . . . . .
N4 N 0.5663(16) 1.2006(9) 0.0500(9) 0.086(3) Uani 1 1 d . . . . .
C18 C 0.4006(19) 1.2717(11) 0.0689(11) 0.086(3) Uani 1 1 d . . . . .
H18A H 0.386339 1.350956 0.013430 0.104 Uiso 1 1 calc R U . . .
H18B H 0.320706 1.215077 0.067495 0.104 Uiso 1 1 calc R U . . .
C20 C 0.6805(18) 1.2842(11) -0.0200(9) 0.080(4) Uani 1 1 d . . . . .
H20A H 0.616835 1.357908 -0.062325 0.096 Uiso 1 1 calc R U . . .
H20B H 0.749999 1.232104 -0.067851 0.096 Uiso 1 1 calc R U . . .
C21 C 0.790(2) 1.3411(13) 0.0308(11) 0.100(5) Uani 1 1 d . . . . .
H21A H 0.859947 1.394274 -0.022883 0.150 Uiso 1 1 calc R U . . .
H21B H 0.723995 1.395939 0.076661 0.150 Uiso 1 1 calc R U . . .
H21C H 0.857624 1.269696 0.071116 0.150 Uiso 1 1 calc R U . . .
C22 C 0.7703(14) 1.0055(9) 0.0658(8) 0.060(3) Uani 1 1 d . . . . .
H22 H 0.848928 1.054935 0.022396 0.071 Uiso 1 1 calc R U . . .
C23 C 0.8144(13) 0.8764(9) 0.1062(8) 0.060(3) Uani 1 1 d . . . . .
H23 H 0.924542 0.839558 0.092881 0.071 Uiso 1 1 calc R U . . .
C19 C 0.373(3) 1.3076(18) 0.1650(14) 0.143(8) Uani 1 1 d . . . . .
H19A H 0.263480 1.354465 0.176486 0.214 Uiso 1 1 calc R U . . .
H19B H 0.386139 1.228934 0.219840 0.214 Uiso 1 1 calc R U . . .
H19C H 0.451645 1.364551 0.165880 0.214 Uiso 1 1 calc R U . . .

loop_
_atom_site_aniso_label
_atom_site_aniso_U_11
_atom_site_aniso_U_22
_atom_site_aniso_U_33
_atom_site_aniso_U_23
_atom_site_aniso_U_13
_atom_site_aniso_U_12
Pt1 0.03002(17) 0.01667(17) 0.04492(19) -0.01023(12) -0.00396(11) 0.00001(11)
Cl1 0.0321(10) 0.0452(14) 0.110(2) -0.0016(14) -0.0059(11) 0.0054(9)
N1 0.031(3) 0.016(3) 0.040(3) -0.010(2) -0.001(2) 0.000(2)
O1 0.046(3) 0.013(3) 0.070(4) -0.001(3) -0.010(3) 0.002(2)
N3 0.028(3) 0.023(3) 0.058(4) -0.010(3) -0.004(3) 0.003(3)
N2 0.034(3) 0.021(3) 0.050(4) -0.004(3) -0.003(3) -0.008(3)
C1 0.037(4) 0.033(5) 0.052(5) -0.006(4) 0.002(3) -0.004(3)
C2 0.044(4) 0.040(5) 0.048(5) -0.012(4) 0.005(3) -0.016(4)
C3 0.051(5) 0.035(5) 0.045(4) 0.001(4) -0.005(4) -0.012(4)
C4 0.041(4) 0.029(4) 0.046(4) -0.002(3) -0.007(3) -0.001(3)
C5 0.031(3) 0.018(3) 0.039(4) -0.012(3) -0.004(3) 0.000(3)
C6 0.031(4) 0.029(4) 0.040(4) -0.009(3) -0.004(3) -0.003(3)
C7 0.034(4) 0.021(4) 0.047(4) -0.008(3) -0.001(3) -0.001(3)
C8 0.053(5) 0.031(5) 0.054(5) -0.010(4) -0.012(4) -0.002(4)
C9 0.070(6) 0.026(5) 0.054(5) -0.015(4) -0.004(4) 0.006(4)
C10 0.049(5) 0.040(5) 0.069(6) -0.010(5) 0.005(4) 0.017(4)
C11 0.048(5) 0.064(7) 0.108(9) -0.043(7) -0.026(6) 0.018(5)
C12 0.043(5) 0.051(6) 0.089(7) -0.039(5) -0.018(5) 0.009(4)
C13 0.037(4) 0.029(4) 0.054(5) -0.009(4) 0.003(3) -0.006(3)
C14 0.051(5) 0.028(4) 0.046(4) -0.008(3) 0.004(4) -0.011(4)
C15 0.055(5) 0.022(4) 0.042(4) -0.006(3) -0.010(4) -0.005(4)
C16 0.063(6) 0.025(4) 0.064(6) -0.007(4) -0.011(5) 0.005(4)
C17 0.094(8) 0.018(4) 0.056(5) 0.001(4) -0.019(5) -0.014(5)
N4 0.129(7) 0.028(4) 0.094(6) -0.001(4) -0.013(5) -0.011(4)
C18 0.129(7) 0.028(4) 0.094(6) -0.001(4) -0.013(5) -0.011(4)
C20 0.133(11) 0.033(6) 0.074(7) 0.016(5) -0.036(7) -0.030(7)
C21 0.159(15) 0.054(8) 0.091(9) 0.008(7) -0.023(9) -0.051(9)
C22 0.082(7) 0.025(5) 0.065(6) 0.003(4) -0.001(5) -0.017(5)
C23 0.064(6) 0.032(5) 0.075(7) -0.003(5) 0.006(5) -0.015(4)
C19 0.24(3) 0.088(13) 0.103(13) 0.006(10) -0.044(14) -0.048(15)

loop_
_atom_type_symbol
_atom_type_description
_atom_type_scat_dispersion_real
_atom_type_scat_dispersion_imag
_atom_type_scat_source
C C 0.0033 0.0016 'International Tables Vol C Tables 4.2.6.8 and 6.1.1.4'
H H 0.0000 0.0000 'International Tables Vol C Tables 4.2.6.8 and 6.1.1.4'
N N 0.0061 0.0033 'International Tables Vol C Tables 4.2.6.8 and 6.1.1.4'
O O 0.0106 0.0060 'International Tables Vol C Tables 4.2.6.8 and 6.1.1.4'
Cl Cl 0.1484 0.1585 'International Tables Vol C Tables 4.2.6.8 and 6.1.1.4'
Pt Pt -1.7033 8.3905 'International Tables Vol C Tables 4.2.6.8 and 6.1.1.4'

loop_
_geom_angle_atom_site_label_1
_geom_angle_atom_site_label_2
_geom_angle_atom_site_label_3
_geom_angle
_geom_angle_site_symmetry_1
_geom_angle_site_symmetry_3
_geom_angle_publ_flag
N2 Pt1 O1 92.5(2) . . ?
N2 Pt1 N1 91.9(2) . . ?
O1 Pt1 N1 172.4(2) . . ?
N2 Pt1 Cl1 170.7(2) . . ?
O1 Pt1 Cl1 82.42(18) . . ?
N1 Pt1 Cl1 94.02(18) . . ?
C5 N1 C1 116.4(6) . . ?
C5 N1 Pt1 124.6(5) . . ?
C1 N1 Pt1 118.8(5) . . ?
C15 O1 Pt1 127.8(5) . . ?
C6 N3 N2 122.4(6) . . ?
C13 N2 N3 109.2(6) . . ?
C13 N2 Pt1 123.3(6) . . ?
N3 N2 Pt1 126.5(5) . . ?
N1 C1 C2 124.6(8) . . ?
N1 C1 H1 117.7 . . ?
C2 C1 H1 117.7 . . ?
C3 C2 C1 118.5(8) . . ?
C3 C2 H2 120.8 . . ?
C1 C2 H2 120.8 . . ?
C2 C3 C4 118.7(8) . . ?
C2 C3 H3 120.6 . . ?
C4 C3 H3 120.6 . . ?
C3 C4 C5 120.7(8) . . ?
C3 C4 H4 119.7 . . ?
C5 C4 H4 119.7 . . ?
N1 C5 C4 121.1(7) . . ?
N1 C5 C6 122.3(6) . . ?
C4 C5 C6 116.6(7) . . ?
N3 C6 C5 129.9(7) . . ?
N3 C6 C7 111.9(6) . . ?
C5 C6 C7 118.2(6) . . ?
C8 C7 C12 119.4(8) . . ?
C8 C7 C6 120.9(7) . . ?
C12 C7 C6 119.7(7) . . ?
C7 C8 C9 120.1(8) . . ?
C7 C8 H8 119.9 . . ?
C9 C8 H8 119.9 . . ?
C10 C9 C8 120.6(9) . . ?
C10 C9 H9 119.7 . . ?
C8 C9 H9 119.7 . . ?
C11 C10 C9 118.9(9) . . ?
C11 C10 H10 120.5 . . ?
C9 C10 H10 120.5 . . ?
C10 C11 C12 121.2(10) . . ?
C10 C11 H11 119.4 . . ?
C12 C11 H11 119.4 . . ?
C7 C12 C11 119.7(9) . . ?
C7 C12 H12 120.2 . . ?
C11 C12 H12 120.2 . . ?
N2 C13 C14 128.2(8) . . ?
N2 C13 H13 115.9 . . ?
C14 C13 H13 115.9 . . ?
C13 C14 C15 124.6(7) . . ?
C13 C14 C23 118.7(8) . . ?
C15 C14 C23 116.7(8) . . ?
O1 C15 C16 118.0(8) . . ?
O1 C15 C14 123.1(7) . . ?
C16 C15 C14 118.9(8) . . ?
C17 C16 C15 122.2(9) . . ?
C17 C16 H16 118.9 . . ?
C15 C16 H16 118.9 . . ?
N4 C17 C16 121.7(11) . . ?
N4 C17 C22 120.2(10) . . ?
C16 C17 C22 118.1(8) . . ?
C17 N4 C20 123.8(12) . . ?
C17 N4 C18 123.2(11) . . ?
C20 N4 C18 112.9(9) . . ?
C19 C18 N4 110.3(16) . . ?
C19 C18 H18A 109.6 . . ?
N4 C18 H18A 109.6 . . ?
C19 C18 H18B 109.6 . . ?
N4 C18 H18B 109.6 . . ?
H18A C18 H18B 108.1 . . ?
N4 C20 C21 117.0(11) . . ?
N4 C20 H20A 108.1 . . ?
C21 C20 H20A 108.1 . . ?
N4 C20 H20B 108.1 . . ?
C21 C20 H20B 108.1 . . ?
H20A C20 H20B 107.3 . . ?
C20 C21 H21A 109.5 . . ?
C20 C21 H21B 109.5 . . ?
H21A C21 H21B 109.5 . . ?
C20 C21 H21C 109.5 . . ?
H21A C21 H21C 109.5 . . ?
H21B C21 H21C 109.5 . . ?
C23 C22 C17 121.2(9) . . ?
C23 C22 H22 119.4 . . ?
C17 C22 H22 119.4 . . ?
C22 C23 C14 122.6(10) . . ?
C22 C23 H23 118.7 . . ?
C14 C23 H23 118.7 . . ?
C18 C19 H19A 109.5 . . ?
C18 C19 H19B 109.5 . . ?
H19A C19 H19B 109.5 . . ?
C18 C19 H19C 109.5 . . ?
H19A C19 H19C 109.5 . . ?
H19B C19 H19C 109.5 . . ?

loop_
_geom_bond_atom_site_label_1
_geom_bond_atom_site_label_2
_geom_bond_distance
_geom_bond_site_symmetry_2
_geom_bond_publ_flag
Pt1 N2 1.976(6) . ?
Pt1 O1 1.989(5) . ?
Pt1 N1 2.015(6) . ?
Pt1 Cl1 2.330(2) . ?
N1 C5 1.348(9) . ?
N1 C1 1.366(10) . ?
O1 C15 1.297(10) . ?
N3 C6 1.287(10) . ?
N3 N2 1.390(9) . ?
N2 C13 1.325(10) . ?
C1 C2 1.370(12) . ?
C1 H1 0.9300 . ?
C2 C3 1.368(13) . ?
C2 H2 0.9300 . ?
C3 C4 1.372(12) . ?
C3 H3 0.9300 . ?
C4 C5 1.403(11) . ?
C4 H4 0.9300 . ?
C5 C6 1.480(10) . ?
C6 C7 1.503(10) . ?
C7 C8 1.371(12) . ?
C7 C12 1.382(12) . ?
C8 C9 1.394(13) . ?
C8 H8 0.9300 . ?
C9 C10 1.371(15) . ?
C9 H9 0.9300 . ?
C10 C11 1.366(15) . ?
C10 H10 0.9300 . ?
C11 C12 1.386(13) . ?
C11 H11 0.9300 . ?
C12 H12 0.9300 . ?
C13 C14 1.390(12) . ?
C13 H13 0.9300 . ?
C14 C15 1.429(12) . ?
C14 C23 1.440(12) . ?
C15 C16 1.410(11) . ?
C16 C17 1.389(14) . ?
C16 H16 0.9300 . ?
C17 N4 1.349(12) . ?
C17 C22 1.414(15) . ?
N4 C20 1.452(15) . ?
N4 C18 1.451(18) . ?
C18 C19 1.37(2) . ?
C18 H18A 0.9700 . ?
C18 H18B 0.9700 . ?
C20 C21 1.498(18) . ?
C20 H20A 0.9700 . ?
C20 H20B 0.9700 . ?
C21 H21A 0.9600 . ?
C21 H21B 0.9600 . ?
C21 H21C 0.9600 . ?
C22 C23 1.334(13) . ?
C22 H22 0.9300 . ?
C23 H23 0.9300 . ?
C19 H19A 0.9600 . ?
C19 H19B 0.9600 . ?
C19 H19C 0.9600 . ?

loop_
_geom_hbond_atom_site_label_D
_geom_hbond_atom_site_label_H
_geom_hbond_atom_site_label_A
_geom_hbond_distance_DH
_geom_hbond_distance_HA
_geom_hbond_distance_DA
_geom_hbond_angle_DHA
_geom_hbond_site_symmetry_A
C1 H1 Cl1 0.93 2.45 3.109(9) 127.6 .
C2 H2 Cl1 0.93 2.81 3.628(9) 147.7 2_566

loop_
_geom_torsion_atom_site_label_1
_geom_torsion_atom_site_label_2
_geom_torsion_atom_site_label_3
_geom_torsion_atom_site_label_4
_geom_torsion
_geom_torsion_site_symmetry_1
_geom_torsion_site_symmetry_2
_geom_torsion_site_symmetry_3
_geom_torsion_site_symmetry_4
_geom_torsion_publ_flag
C6 N3 N2 C13 177.3(8) . . . . ?
C6 N3 N2 Pt1 -13.7(11) . . . . ?
C5 N1 C1 C2 -0.6(12) . . . . ?
Pt1 N1 C1 C2 -176.0(7) . . . . ?
N1 C1 C2 C3 1.7(14) . . . . ?
C1 C2 C3 C4 -1.8(13) . . . . ?
C2 C3 C4 C5 0.9(13) . . . . ?
C1 N1 C5 C4 -0.4(10) . . . . ?
Pt1 N1 C5 C4 174.7(6) . . . . ?
C1 N1 C5 C6 -177.6(7) . . . . ?
Pt1 N1 C5 C6 -2.5(9) . . . . ?
C3 C4 C5 N1 0.3(12) . . . . ?
C3 C4 C5 C6 177.6(8) . . . . ?
N2 N3 C6 C5 -2.9(13) . . . . ?
N2 N3 C6 C7 178.5(7) . . . . ?
N1 C5 C6 N3 11.5(12) . . . . ?
C4 C5 C6 N3 -165.8(8) . . . . ?
N1 C5 C6 C7 -169.9(7) . . . . ?
C4 C5 C6 C7 12.7(10) . . . . ?
N3 C6 C7 C8 -113.2(9) . . . . ?
C5 C6 C7 C8 68.0(10) . . . . ?
N3 C6 C7 C12 64.7(10) . . . . ?
C5 C6 C7 C12 -114.1(9) . . . . ?
C12 C7 C8 C9 0.5(13) . . . . ?
C6 C7 C8 C9 178.4(8) . . . . ?
C7 C8 C9 C10 0.9(14) . . . . ?
C8 C9 C10 C11 -0.6(15) . . . . ?
C9 C10 C11 C12 -1.1(18) . . . . ?
C8 C7 C12 C11 -2.1(15) . . . . ?
C6 C7 C12 C11 179.9(10) . . . . ?
C10 C11 C12 C7 2.5(18) . . . . ?
N3 N2 C13 C14 175.9(8) . . . . ?
Pt1 N2 C13 C14 6.4(13) . . . . ?
N2 C13 C14 C15 -4.3(15) . . . . ?
N2 C13 C14 C23 177.7(9) . . . . ?
Pt1 O1 C15 C16 -172.0(6) . . . . ?
Pt1 O1 C15 C14 7.6(12) . . . . ?
C13 C14 C15 O1 -3.4(14) . . . . ?
C23 C14 C15 O1 174.6(8) . . . . ?
C13 C14 C15 C16 176.2(8) . . . . ?
C23 C14 C15 C16 -5.8(13) . . . . ?
O1 C15 C16 C17 -175.9(9) . . . . ?
C14 C15 C16 C17 4.4(14) . . . . ?
C15 C16 C17 N4 179.0(10) . . . . ?
C15 C16 C17 C22 0.8(15) . . . . ?
C16 C17 N4 C20 -173.9(10) . . . . ?
C22 C17 N4 C20 4.2(18) . . . . ?
C16 C17 N4 C18 1.5(18) . . . . ?
C22 C17 N4 C18 179.6(11) . . . . ?
C17 N4 C18 C19 83.5(16) . . . . ?
C20 N4 C18 C19 -100.7(14) . . . . ?
C17 N4 C20 C21 -85.3(17) . . . . ?
C18 N4 C20 C21 98.9(15) . . . . ?
N4 C17 C22 C23 177.1(11) . . . . ?
C16 C17 C22 C23 -4.7(16) . . . . ?
C17 C22 C23 C14 3.2(17) . . . . ?
C13 C14 C23 C22 -179.7(10) . . . . ?
C15 C14 C23 C22 2.1(15) . . . . ?
